data_1570234
loop_
_publ_author_name
'Babacar Mbaye'
'Mouhamadou Birame Diop'
'Mouhamadou Sembene Boye'
'Thierry Maris'
'Aminata Diasse-Sarr'
'Libasse Diop'

_publ_section_title
;
 Crystal Structure of Tetrakis(dimethyl N-cyanodithioiminocarbonate)
 Bis[(aqua)mu2-hydroxy-n-butyldichloridotin(IV)]
;
_journal_name_full 'Journal of Chemical Crystallography'
_journal_page_first 547
_journal_page_last 554
_journal_paper_doi 10.1007/s10870-023-00992-2
_journal_volume 53
_journal_year 2023
_chemical_formula_moiety 'C8 H24 Cl4 O4 Sn2, 4(C4 H6 N2 S2)'
_chemical_formula_sum 'C24 H48 Cl4 N8 O4 S8 Sn2'
_chemical_formula_weight 1148.36
_chemical_name_systematic
;
Tetrakis(dimethyl N-cyanodithioiminocarbonate)
Bis[(aqua)mu2-hydroxy-n-butyldichloridotin(IV)]
;
_space_group_crystal_system triclinic
_space_group_IT_number 2
_space_group_name_Hall '-P 1'
_space_group_name_H-M_alt 'P -1'
_atom_sites_solution_hydrogens mixed
_atom_sites_solution_primary dual
_cell_angle_alpha 106.236(5)
_cell_angle_beta 111.510(5)
_cell_angle_gamma 97.710(6)
_cell_formula_units_Z 1
_cell_length_a 9.8208(15)
_cell_length_b 11.2664(17)
_cell_length_c 12.0446(18)
_cell_measurement_reflns_used 9862
_cell_measurement_temperature 150
_cell_measurement_theta_max 57.122
_cell_measurement_theta_min 3.675
_cell_volume 1147.9(3)
_computing_cell_refinement
;
SAINT (2020) V8.40B; Integration Software for Single Crystal Data.
Bruker AXS Inc., Madison, WI 53719-1173.
;
_computing_data_collection
;
APEX 3 (2019) Bruker AXS Inc., Madison, WI 53719-1173.
;
_computing_data_reduction
;
SAINT (2020) V8.40B; Integration Software for Single Crystal Data.
Bruker AXS Inc., Madison, WI 53719-1173.
;
_computing_molecular_graphics 'Olex2 1.5 (Dolomanov et al., 2009)'
_computing_publication_material 'Olex2 1.5 (Dolomanov et al., 2009)'
_computing_structure_refinement 'XL  (Sheldrick, 2008)'
_computing_structure_solution 'SHELXT 2018/2 (Sheldrick, 2018)'
_diffrn_ambient_temperature 150
_diffrn_detector 'CMOS Area detector'
_diffrn_detector_area_resol_mean 10.42
_diffrn_detector_type 'Bruker CMOS Photon III '
_diffrn_measured_fraction_theta_full 0.999
_diffrn_measured_fraction_theta_max 0.988
_diffrn_measurement_device 'k-geometry diffractometer'
_diffrn_measurement_device_type 'Bruker Venture Metaljet'
_diffrn_measurement_method '\w and \f scans'
_diffrn_radiation_collimation 'Focusing mirrors'
_diffrn_radiation_monochromator 'Helios MX Mirror Optics'
_diffrn_radiation_probe x-ray
_diffrn_radiation_type 'Ga K\a'
_diffrn_radiation_wavelength 1.34139
_diffrn_reflns_av_R_equivalents 0.0317
_diffrn_reflns_av_unetI/netI 0.0156
_diffrn_reflns_Laue_measured_fraction_full 0.999
_diffrn_reflns_Laue_measured_fraction_max 0.988
_diffrn_reflns_limit_h_max 12
_diffrn_reflns_limit_h_min -12
_diffrn_reflns_limit_k_max 14
_diffrn_reflns_limit_k_min -14
_diffrn_reflns_limit_l_max 14
_diffrn_reflns_limit_l_min -14
_diffrn_reflns_number 40500
_diffrn_reflns_point_group_measured_fraction_full 0.999
_diffrn_reflns_point_group_measured_fraction_max 0.988
_diffrn_reflns_theta_full 53.594
_diffrn_reflns_theta_max 57.154
_diffrn_reflns_theta_min 3.673
_diffrn_source 'Metal Jet'
_diffrn_source_current 2.86
_diffrn_source_power 0.19945639999999998
_diffrn_source_target Ga
_diffrn_source_type 'Gallium Liquid Metal Jet Source'
_diffrn_source_voltage 69.74
_exptl_absorpt_coefficient_mu 9.813
_exptl_absorpt_correction_T_max 0.1338
_exptl_absorpt_correction_T_min 0.0381
_exptl_absorpt_correction_type multi-scan
_exptl_absorpt_process_details
;
SADABS-2016/2 (Bruker,2016/2) was used for absorption correction.
wR2(int) was 0.1159 before and 0.0511 after correction.
The Ratio of minimum to maximum transmission is 0.2848.
The \l/2 correction factor is Not present.
;
_exptl_crystal_colour 'clear light colourless'
_exptl_crystal_colour_lustre clear
_exptl_crystal_colour_modifier light
_exptl_crystal_colour_primary colourless
_exptl_crystal_density_diffrn 1.661
_exptl_crystal_description Block
_exptl_crystal_F_000 576
_exptl_crystal_size_max 0.15
_exptl_crystal_size_mid 0.12
_exptl_crystal_size_min 0.09
_refine_diff_density_max 0.780
_refine_diff_density_min -0.258
_refine_diff_density_rms 0.053
_refine_ls_extinction_coef .
_refine_ls_extinction_method none
_refine_ls_goodness_of_fit_ref 1.060
_refine_ls_hydrogen_treatment mixed
_refine_ls_matrix_type full
_refine_ls_number_parameters 299
_refine_ls_number_reflns 4681
_refine_ls_number_restraints 1
_refine_ls_restrained_S_all 1.061
_refine_ls_R_factor_all 0.0191
_refine_ls_R_factor_gt 0.0183
_refine_ls_shift/su_max 0.001
_refine_ls_shift/su_mean 0.000
_refine_ls_structure_factor_coef Fsqd
_refine_ls_weighting_details 'w=1/[\s^2^(Fo^2^)+(0.0321P)^2^+0.2416P] where P=(Fo^2^+2Fc^2^)/3'
_refine_ls_weighting_scheme calc
_refine_ls_wR_factor_gt 0.0494
_refine_ls_wR_factor_ref 0.0500
_reflns_Friedel_coverage 0.000
_reflns_Friedel_fraction_full .
_reflns_Friedel_fraction_max .
_reflns_number_gt 4536
_reflns_number_total 4681
_reflns_threshold_expression 'I > 2\s(I)'
_cod_data_source_file bmdiop051.cif
_cod_data_source_block bmdiop051
_cod_database_code 1570234

loop_
_space_group_symop_id
_space_group_symop_operation_xyz
1 'x, y, z'
2 '-x, -y, -z'

loop_
_atom_site_label
_atom_site_type_symbol
_atom_site_fract_x
_atom_site_fract_y
_atom_site_fract_z
_atom_site_U_iso_or_equiv
_atom_site_adp_type
_atom_site_occupancy
_atom_site_site_symmetry_order
_atom_site_calc_flag
_atom_site_refinement_flags_posn
_atom_site_refinement_flags_adp
_atom_site_refinement_flags_occupancy
_atom_site_disorder_assembly
_atom_site_disorder_group
C1 C 0.6797(2) 0.48465(17) 0.80333(16) 0.0376(3) Uani 1 1 d . . . . .
H1A H 0.738668 0.573640 0.860391 0.045 Uiso 1 1 calc R U . . .
H1B H 0.580368 0.470323 0.807706 0.045 Uiso 1 1 calc R U . . .
Cl1 Cl 0.49982(5) 0.23557(4) 0.51105(4) 0.04378(10) Uani 1 1 d . . . . .
O1 O 0.57402(13) 0.48613(11) 0.43711(11) 0.0353(2) Uani 1 1 d D . . . .
Sn1 Sn 0.64153(2) 0.46571(2) 0.61157(2) 0.03373(5) Uani 1 1 d . . . . .
C2 C 0.7638(2) 0.39271(17) 0.85321(16) 0.0387(4) Uani 1 1 d . . . . .
H2A H 0.855990 0.396968 0.837323 0.046 Uiso 1 1 calc R U . . .
H2B H 0.697891 0.303966 0.806014 0.046 Uiso 1 1 calc R U . . .
Cl2 Cl 0.87299(5) 0.42351(5) 0.60314(4) 0.04629(10) Uani 1 1 d . . . . .
O2 O 0.74746(14) 0.67506(12) 0.67327(12) 0.0405(3) Uani 1 1 d D . . . .
H2C H 0.751822 0.714515 0.748415 0.061 Uiso 1 1 d R U . . .
H2D H 0.687690 0.707165 0.623105 0.061 Uiso 1 1 d DR U . . .
C3 C 0.8093(2) 0.42516(17) 0.99658(16) 0.0405(4) Uani 1 1 d . . . . .
H3A H 0.873450 0.514510 1.043255 0.049 Uiso 1 1 calc R U . . .
H3B H 0.716642 0.419873 1.011930 0.049 Uiso 1 1 calc R U . . .
C4 C 0.8954(2) 0.3361(2) 1.04940(19) 0.0488(4) Uani 1 1 d . . . . .
H4A H 0.921616 0.361073 1.140952 0.073 Uiso 1 1 calc R U . . .
H4B H 0.831667 0.247686 1.004968 0.073 Uiso 1 1 calc R U . . .
H4C H 0.988535 0.342359 1.036305 0.073 Uiso 1 1 calc R U . . .
C1A C 0.4380(2) 0.20022(18) -0.11057(18) 0.0428(4) Uani 1 1 d . . . . .
N1A N 0.5272(2) 0.19027(16) -0.00208(16) 0.0432(4) Uani 0.8960(13) 1 d . . P A -1
S1A S 0.35232(6) 0.32325(5) -0.11258(5) 0.04934(15) Uani 0.8960(13) 1 d . . P A -1
C2A C 0.2479(3) 0.2984(3) -0.2789(2) 0.0671(6) Uani 1 1 d . . . . .
H2AD H 0.196018 0.366148 -0.286418 0.101 Uiso 0.8960(13) 1 calc R U P A -1
H2AE H 0.318160 0.300665 -0.319208 0.101 Uiso 0.8960(13) 1 calc R U P A -1
H2AF H 0.172798 0.214777 -0.321474 0.101 Uiso 0.8960(13) 1 calc R U P A -1
H2AA H 0.185276 0.288789 -0.367226 0.101 Uiso 0.1040(13) 1 calc R U P A -2
H2AB H 0.184767 0.300796 -0.231818 0.101 Uiso 0.1040(13) 1 calc R U P A -2
H2AC H 0.329133 0.378269 -0.238091 0.101 Uiso 0.1040(13) 1 calc R U P A -2
N2A N 0.5914(2) 0.34745(18) 0.21119(16) 0.0540(4) Uani 1 1 d . . . . .
S2A S 0.41239(7) 0.08709(5) -0.25265(5) 0.05033(15) Uani 0.8960(13) 1 d . . P A -1
C3A C 0.5273(4) -0.0123(2) -0.1987(3) 0.0722(7) Uani 1 1 d . . . . .
H3AD H 0.521457 -0.081209 -0.272457 0.108 Uiso 0.8960(13) 1 calc R U P A -1
H3AE H 0.632752 0.038987 -0.146897 0.108 Uiso 0.8960(13) 1 calc R U P A -1
H3AF H 0.490907 -0.049550 -0.146981 0.108 Uiso 0.8960(13) 1 calc R U P A -1
H3AA H 0.587476 -0.066258 -0.162963 0.108 Uiso 0.1040(13) 1 calc R U P A -2
H3AB H 0.423597 -0.064499 -0.257245 0.108 Uiso 0.1040(13) 1 calc R U P A -2
H3AC H 0.573289 0.024838 -0.245252 0.108 Uiso 0.1040(13) 1 calc R U P A -2
C4A C 0.5564(3) 0.2791(2) 0.1095(2) 0.0434(5) Uani 0.8960(13) 1 d . . P A -1
S1C S 0.3148(5) 0.1893(5) -0.2781(4) 0.0465(12) Uani 0.1040(13) 1 d . . P A -2
S2C S 0.5232(6) 0.0943(5) -0.0915(5) 0.0503(13) Uani 0.1040(13) 1 d . . P A -2
N1C N 0.4162(16) 0.2949(14) -0.0289(13) 0.040(3) Uani 0.1040(13) 1 d . . P A -2
C4C C 0.509(3) 0.310(2) 0.097(2) 0.0434(5) Uani 0.1040(13) 1 d . . P A -2
C1B C 0.9774(2) 1.00264(17) 1.23230(17) 0.0399(4) Uani 1 1 d . . . . .
N1B N 0.8751(3) 1.0039(2) 1.1255(2) 0.0439(5) Uani 0.6798(13) 1 d . . P B -1
S1B S 1.01055(8) 1.11825(6) 1.37565(6) 0.04497(18) Uani 0.6798(13) 1 d . . P B -1
C2B C 0.8985(3) 1.2206(2) 1.3290(2) 0.0571(5) Uani 1 1 d . . . . .
H2BD H 0.910332 1.289908 1.405147 0.086 Uiso 0.6798(13) 1 calc R U P B -1
H2BE H 0.931060 1.257133 1.275121 0.086 Uiso 0.6798(13) 1 calc R U P B -1
H2BF H 0.791645 1.171681 1.280953 0.086 Uiso 0.6798(13) 1 calc R U P B -1
H2BA H 0.837171 1.279944 1.308754 0.086 Uiso 0.3202(13) 1 calc R U P B -2
H2BB H 0.869470 1.182250 1.383505 0.086 Uiso 0.3202(13) 1 calc R U P B -2
H2BC H 1.006149 1.267370 1.374102 0.086 Uiso 0.3202(13) 1 calc R U P B -2
N2B N 0.8186(2) 0.84473(17) 0.91404(16) 0.0535(4) Uani 1 1 d . . . . .
S2B S 1.07244(8) 0.88461(7) 1.23505(7) 0.04816(19) Uani 0.6798(13) 1 d . . P B -1
C3B C 1.1961(3) 0.9232(2) 1.3966(2) 0.0609(6) Uani 1 1 d . . . . .
H3BD H 1.253771 0.859068 1.404326 0.091 Uiso 0.6798(13) 1 calc R U P B -1
H3BE H 1.266468 1.008031 1.428471 0.091 Uiso 0.6798(13) 1 calc R U P B -1
H3BF H 1.137031 0.924116 1.446912 0.091 Uiso 0.6798(13) 1 calc R U P B -1
H3BA H 1.266660 0.940340 1.485078 0.091 Uiso 0.3202(13) 1 calc R U P B -2
H3BB H 1.123563 0.839182 1.362522 0.091 Uiso 0.3202(13) 1 calc R U P B -2
H3BC H 1.253106 0.923780 1.344756 0.091 Uiso 0.3202(13) 1 calc R U P B -2
C4B C 0.8485(4) 0.9154(4) 1.0139(3) 0.0437(7) Uani 0.6798(13) 1 d . . P B -1
S1D S 0.86822(17) 1.10304(14) 1.19159(14) 0.0430(4) Uani 0.3202(13) 1 d . . P B -2
S2D S 1.10020(18) 1.03935(14) 1.39219(13) 0.0463(4) Uani 0.3202(13) 1 d . . P B -2
N1D N 0.9840(6) 0.9041(4) 1.1467(5) 0.0443(11) Uani 0.3202(13) 1 d . . P B -2
C4D C 0.8925(9) 0.8766(7) 1.0224(7) 0.0442(16) Uani 0.3202(13) 1 d . . P B -2
H1 H 0.593(3) 0.446(2) 0.3800(19) 0.052(6) Uiso 1 1 d D . . . .

loop_
_atom_site_aniso_label
_atom_site_aniso_U_11
_atom_site_aniso_U_22
_atom_site_aniso_U_33
_atom_site_aniso_U_23
_atom_site_aniso_U_13
_atom_site_aniso_U_12
C1 0.0406(8) 0.0431(9) 0.0280(8) 0.0124(7) 0.0121(7) 0.0147(7)
Cl1 0.0499(2) 0.0362(2) 0.0372(2) 0.01135(16) 0.01134(18) 0.01154(17)
O1 0.0393(6) 0.0415(6) 0.0251(5) 0.0103(5) 0.0130(5) 0.0158(5)
Sn1 0.03637(7) 0.03652(7) 0.02647(7) 0.00986(5) 0.01134(5) 0.01282(5)
C2 0.0403(8) 0.0413(9) 0.0324(8) 0.0135(7) 0.0123(7) 0.0127(7)
Cl2 0.0435(2) 0.0572(3) 0.0403(2) 0.01438(19) 0.01910(18) 0.02264(19)
O2 0.0442(6) 0.0399(6) 0.0312(6) 0.0096(5) 0.0123(5) 0.0095(5)
C3 0.0413(9) 0.0443(9) 0.0337(9) 0.0150(7) 0.0130(7) 0.0103(7)
C4 0.0512(11) 0.0531(11) 0.0398(10) 0.0222(9) 0.0128(8) 0.0141(9)
C1A 0.0455(9) 0.0418(9) 0.0379(9) 0.0095(7) 0.0200(8) 0.0052(7)
N1A 0.0501(9) 0.0418(9) 0.0351(9) 0.0094(7) 0.0187(7) 0.0121(7)
S1A 0.0496(3) 0.0547(3) 0.0391(3) 0.0134(2) 0.0149(2) 0.0187(2)
C2A 0.0606(13) 0.0831(17) 0.0491(12) 0.0306(12) 0.0105(10) 0.0149(12)
N2A 0.0607(10) 0.0627(10) 0.0383(9) 0.0129(8) 0.0200(8) 0.0292(9)
S2A 0.0616(3) 0.0466(3) 0.0346(3) 0.0059(2) 0.0209(2) 0.0062(2)
C3A 0.0976(19) 0.0508(12) 0.0704(16) 0.0094(11) 0.0457(15) 0.0237(13)
C4A 0.0454(12) 0.0502(12) 0.0380(11) 0.0155(9) 0.0188(10) 0.0204(9)
S1C 0.052(2) 0.051(2) 0.030(2) 0.0086(17) 0.0152(18) 0.0137(19)
S2C 0.062(3) 0.050(3) 0.042(2) 0.016(2) 0.021(2) 0.026(2)
N1C 0.044(7) 0.043(7) 0.025(7) 0.007(6) 0.007(6) 0.016(6)
C4C 0.0454(12) 0.0502(12) 0.0380(11) 0.0155(9) 0.0188(10) 0.0204(9)
C1B 0.0430(9) 0.0384(8) 0.0358(9) 0.0120(7) 0.0156(7) 0.0088(7)
N1B 0.0481(12) 0.0442(12) 0.0365(12) 0.0115(10) 0.0161(10) 0.0154(10)
S1B 0.0541(4) 0.0435(3) 0.0332(3) 0.0102(3) 0.0168(3) 0.0133(3)
C2B 0.0711(14) 0.0512(11) 0.0567(12) 0.0184(10) 0.0323(11) 0.0274(10)
N2B 0.0618(10) 0.0519(9) 0.0368(9) 0.0095(7) 0.0142(8) 0.0169(8)
S2B 0.0510(4) 0.0459(4) 0.0423(4) 0.0120(3) 0.0148(3) 0.0192(3)
C3B 0.0566(12) 0.0572(12) 0.0584(13) 0.0246(11) 0.0088(10) 0.0197(10)
C4B 0.0450(19) 0.045(2) 0.0365(16) 0.0131(15) 0.0124(14) 0.0151(14)
S1D 0.0470(7) 0.0439(7) 0.0392(7) 0.0172(6) 0.0159(6) 0.0172(6)
S2D 0.0551(8) 0.0440(7) 0.0315(7) 0.0102(5) 0.0105(6) 0.0178(6)
N1D 0.052(3) 0.038(2) 0.035(2) 0.0074(19) 0.013(2) 0.015(2)
C4D 0.047(4) 0.039(4) 0.040(4) 0.011(3) 0.013(3) 0.012(3)

loop_
_atom_type_symbol
_atom_type_description
_atom_type_scat_dispersion_real
_atom_type_scat_dispersion_imag
_atom_type_scat_source
C C 0.0137 0.0067 'International Tables Vol C Tables 4.2.6.8 and 6.1.1.4'
H H 0.0000 0.0000 'International Tables Vol C Tables 4.2.6.8 and 6.1.1.4'
Cl Cl 0.3281 0.5435 'International Tables Vol C Tables 4.2.6.8 and 6.1.1.4'
N N 0.0241 0.0134 'International Tables Vol C Tables 4.2.6.8 and 6.1.1.4'
O O 0.0389 0.0241 'International Tables Vol C Tables 4.2.6.8 and 6.1.1.4'
S S 0.2925 0.4295 'International Tables Vol C Tables 4.2.6.8 and 6.1.1.4'
Sn Sn 0.1164 4.3256 'International Tables Vol C Tables 4.2.6.8 and 6.1.1.4'

loop_
_geom_angle_atom_site_label_1
_geom_angle_atom_site_label_2
_geom_angle_atom_site_label_3
_geom_angle
_geom_angle_site_symmetry_1
_geom_angle_site_symmetry_3
H1A C1 H1B 107.6 . .
Sn1 C1 H1A 108.6 . .
Sn1 C1 H1B 108.6 . .
C2 C1 H1A 108.6 . .
C2 C1 H1B 108.6 . .
C2 C1 Sn1 114.50(11) . .
Sn1 O1 Sn1 109.16(5) . 2_666
Sn1 O1 H1 118.7(17) 2_666 .
Sn1 O1 H1 124.2(17) . .
C1 Sn1 Cl1 96.58(5) . .
C1 Sn1 O1 95.44(6) . 2_666
C1 Sn1 Cl2 102.54(5) . .
C1 Sn1 O2 91.07(6) . .
O1 Sn1 C1 163.97(6) . .
O1 Sn1 Cl1 88.58(4) 2_666 .
O1 Sn1 Cl1 91.46(4) . .
O1 Sn1 O1 70.84(5) . 2_666
O1 Sn1 Cl2 161.49(3) 2_666 .
O1 Sn1 Cl2 90.72(3) . .
O1 Sn1 O2 80.08(5) . .
O1 Sn1 O2 86.33(5) 2_666 .
Cl2 Sn1 Cl1 93.661(19) . .
O2 Sn1 Cl1 171.18(3) . .
O2 Sn1 Cl2 88.94(4) . .
C1 C2 H2A 109.3 . .
C1 C2 H2B 109.3 . .
C1 C2 C3 111.73(14) . .
H2A C2 H2B 107.9 . .
C3 C2 H2A 109.3 . .
C3 C2 H2B 109.3 . .
Sn1 O2 H2C 109.3 . .
Sn1 O2 H2D 109.3 . .
H2C O2 H2D 104.5 . .
C2 C3 H3A 109.0 . .
C2 C3 H3B 109.0 . .
H3A C3 H3B 107.8 . .
C4 C3 C2 112.89(15) . .
C4 C3 H3A 109.0 . .
C4 C3 H3B 109.0 . .
C3 C4 H4A 109.5 . .
C3 C4 H4B 109.5 . .
C3 C4 H4C 109.5 . .
H4A C4 H4B 109.5 . .
H4A C4 H4C 109.5 . .
H4B C4 H4C 109.5 . .
N1A C1A S1A 121.72(14) . .
N1A C1A S2A 118.25(15) . .
S1A C1A S2A 120.02(11) . .
S2C C1A S1C 119.3(3) . .
N1C C1A S1C 107.8(6) . .
N1C C1A S2C 132.2(6) . .
C1A N1A C4A 120.23(19) . .
C1A S1A C2A 105.55(11) . .
S1A C2A H2AD 109.5 . .
S1A C2A H2AE 109.5 . .
S1A C2A H2AF 109.5 . .
H2AD C2A H2AE 109.5 . .
H2AD C2A H2AF 109.5 . .
H2AE C2A H2AF 109.5 . .
H2AA C2A H2AB 109.5 . .
H2AA C2A H2AC 109.5 . .
H2AB C2A H2AC 109.5 . .
S1C C2A H2AA 109.5 . .
S1C C2A H2AB 109.5 . .
S1C C2A H2AC 109.5 . .
C1A S2A C3A 102.20(11) . .
S2A C3A H3AD 109.5 . .
S2A C3A H3AE 109.5 . .
S2A C3A H3AF 109.5 . .
H3AD C3A H3AE 109.5 . .
H3AD C3A H3AF 109.5 . .
H3AE C3A H3AF 109.5 . .
H3AA C3A H3AB 109.5 . .
H3AA C3A H3AC 109.5 . .
H3AB C3A H3AC 109.5 . .
S2C C3A H3AA 109.5 . .
S2C C3A H3AB 109.5 . .
S2C C3A H3AC 109.5 . .
N2A C4A N1A 172.4(3) . .
C2A S1C C1A 112.3(3) . .
C3A S2C C1A 124.7(3) . .
C1A N1C C4C 110.3(13) . .
N2A C4C N1C 168(2) . .
N1B C1B S1B 118.98(16) . .
N1B C1B S2B 122.11(16) . .
S2B C1B S1B 118.82(11) . .
S1D C1B S2D 119.54(12) . .
N1D C1B S1D 122.5(2) . .
N1D C1B S2D 117.6(2) . .
C1B N1B C4B 119.7(3) . .
C1B S1B C2B 103.79(10) . .
S1B C2B H2BD 109.5 . .
S1B C2B H2BE 109.5 . .
S1B C2B H2BF 109.5 . .
H2BD C2B H2BE 109.5 . .
H2BD C2B H2BF 109.5 . .
H2BE C2B H2BF 109.5 . .
H2BA C2B H2BB 109.5 . .
H2BA C2B H2BC 109.5 . .
H2BB C2B H2BC 109.5 . .
S1D C2B H2BA 109.5 . .
S1D C2B H2BB 109.5 . .
S1D C2B H2BC 109.5 . .
C1B S2B C3B 105.67(11) . .
S2B C3B H3BD 109.5 . .
S2B C3B H3BE 109.5 . .
S2B C3B H3BF 109.5 . .
H3BD C3B H3BE 109.5 . .
H3BD C3B H3BF 109.5 . .
H3BE C3B H3BF 109.5 . .
H3BA C3B H3BB 109.5 . .
H3BA C3B H3BC 109.5 . .
H3BB C3B H3BC 109.5 . .
S2D C3B H3BA 109.5 . .
S2D C3B H3BB 109.5 . .
S2D C3B H3BC 109.5 . .
N2B C4B N1B 174.7(4) . .
C2B S1D C1B 107.54(12) . .
C3B S2D C1B 106.84(13) . .
C1B N1D C4D 118.3(5) . .
N2B C4D N1D 174.6(8) . .

loop_
_geom_bond_atom_site_label_1
_geom_bond_atom_site_label_2
_geom_bond_distance
_geom_bond_site_symmetry_2
C1 H1A 0.9900 .
C1 H1B 0.9900 .
C1 Sn1 2.1423(17) .
C1 C2 1.526(2) .
Cl1 Sn1 2.4832(6) .
O1 Sn1 2.1668(12) 2_666
O1 Sn1 2.0488(12) .
O1 H1 0.808(16) .
Sn1 Cl2 2.4157(6) .
Sn1 O2 2.2343(13) .
C2 H2A 0.9900 .
C2 H2B 0.9900 .
C2 C3 1.534(2) .
O2 H2C 0.8718 .
O2 H2D 0.8715 .
C3 H3A 0.9900 .
C3 H3B 0.9900 .
C3 C4 1.522(3) .
C4 H4A 0.9800 .
C4 H4B 0.9800 .
C4 H4C 0.9800 .
C1A N1A 1.325(3) .
C1A S1A 1.717(2) .
C1A S2A 1.7306(19) .
C1A S1C 1.893(5) .
C1A S2C 1.568(5) .
C1A N1C 1.335(14) .
N1A C4A 1.333(3) .
S1A C2A 1.801(2) .
C2A H2AD 0.9800 .
C2A H2AE 0.9800 .
C2A H2AF 0.9800 .
C2A H2AA 0.9800 .
C2A H2AB 0.9800 .
C2A H2AC 0.9800 .
C2A S1C 1.470(5) .
N2A C4A 1.143(3) .
N2A C4C 1.22(2) .
S2A C3A 1.777(3) .
C3A H3AD 0.9800 .
C3A H3AE 0.9800 .
C3A H3AF 0.9800 .
C3A H3AA 0.9800 .
C3A H3AB 0.9800 .
C3A H3AC 0.9800 .
C3A S2C 1.514(5) .
N1C C4C 1.40(3) .
C1B N1B 1.315(3) .
C1B S1B 1.7320(19) .
C1B S2B 1.7252(19) .
C1B S1D 1.708(2) .
C1B S2D 1.747(2) .
C1B N1D 1.314(5) .
N1B C4B 1.339(4) .
S1B C2B 1.762(2) .
C2B H2BD 0.9800 .
C2B H2BE 0.9800 .
C2B H2BF 0.9800 .
C2B H2BA 0.9800 .
C2B H2BB 0.9800 .
C2B H2BC 0.9800 .
C2B S1D 1.700(3) .
N2B C4B 1.144(4) .
N2B C4D 1.154(8) .
S2B C3B 1.761(2) .
C3B H3BD 0.9800 .
C3B H3BE 0.9800 .
C3B H3BF 0.9800 .
C3B H3BA 0.9800 .
C3B H3BB 0.9800 .
C3B H3BC 0.9800 .
C3B S2D 1.713(3) .
N1D C4D 1.350(9) .

loop_
_geom_hbond_atom_site_label_D
_geom_hbond_atom_site_label_H
_geom_hbond_atom_site_label_A
_geom_hbond_distance_DH
_geom_hbond_distance_HA
_geom_hbond_distance_DA
_geom_hbond_angle_DHA
_geom_hbond_site_symmetry_A
_geom_hbond_publ_flag
O2 H2C N2B 0.87 1.93 2.758(2) 159.3 . yes
O2 H2D Cl1 0.87 2.27 3.1293(13) 170.3 2_666 yes
C3A H3AD Cl1 0.98 2.83 3.788(3) 166.7 2_655 yes
C3A H3AA N2B 0.98 2.57 3.498(3) 158.0 1_544 yes
C2B H2BD Cl2 0.98 2.62 3.567(2) 162.4 1_566 yes
C2B H2BA N2A 0.98 2.59 3.508(3) 156.3 1_566 yes
C3B H3BD Cl1 0.98 2.74 3.669(2) 157.9 2_767 yes
C3B H3BE Cl1 0.98 2.85 3.825(3) 171.8 1_666 yes
O1 H1 N2A 0.808(16) 2.020(17) 2.812(2) 167(2) . yes

loop_
_geom_torsion_atom_site_label_1
_geom_torsion_atom_site_label_2
_geom_torsion_atom_site_label_3
_geom_torsion_atom_site_label_4
_geom_torsion
_geom_torsion_site_symmetry_1
_geom_torsion_site_symmetry_2
_geom_torsion_site_symmetry_3
_geom_torsion_site_symmetry_4
C1 C2 C3 C4 -179.15(15) . . . .
Sn1 C1 C2 C3 171.03(12) . . . .
C1A N1C C4C N2A 143(9) . . . .
N1A C1A S1A C2A 178.73(17) . . . .
N1A C1A S2A C3A -0.57(19) . . . .
S1A C1A N1A C4A -2.1(3) . . . .
S1A C1A S2A C3A 178.00(13) . . . .
S2A C1A N1A C4A 176.49(16) . . . .
S2A C1A S1A C2A 0.20(15) . . . .
S1C C1A S2C C3A 6.1(6) . . . .
S1C C1A N1C C4C -178.2(12) . . . .
S2C C1A S1C C2A -177.9(3) . . . .
S2C C1A N1C C4C 11.3(18) . . . .
N1C C1A S1C C2A 10.2(8) . . . .
N1C C1A S2C C3A 175.7(9) . . . .
N1B C1B S1B C2B -5.5(2) . . . .
N1B C1B S2B C3B 179.80(19) . . . .
S1B C1B N1B C4B 179.8(2) . . . .
S1B C1B S2B C3B -3.66(16) . . . .
S2B C1B N1B C4B -3.7(4) . . . .
S2B C1B S1B C2B 177.82(13) . . . .
S1D C1B S2D C3B -177.43(14) . . . .
S1D C1B N1D C4D -4.8(7) . . . .
S2D C1B S1D C2B -3.94(19) . . . .
S2D C1B N1D C4D -178.3(5) . . . .
N1D C1B S1D C2B -177.3(3) . . . .
N1D C1B S2D C3B -3.7(3) . . . .

_cod_database_fobs_code 1570234
